data_7202585
loop_
_publ_author_name
'Rosini, Goffredo'
'Ayoub, Claudia'
'Borzatta, Valerio'
'Marotta, Emanuela'
'Mazzanti, Andrea'
'Righi, Paolo'

_publ_section_title
;
 The same and not the same. Similarities and differences in the
 resolution of trans-chrysanthemic acid of industrial origin by the
 enantiomers of some threo-1-aryl-2-dimethylamino-1,3-propanediols
;
_journal_issue 5
_journal_name_full 'Green Chemistry'
_journal_page_first 441
_journal_paper_doi 10.1039/b615785h
_journal_volume 9
_journal_year 2007
_chemical_absolute_configuration rm
_chemical_formula_moiety 'C12 H20 N O2 S, C10 H15 O2, C H4 O'
_chemical_formula_sum 'C23 H39 N O5 S'
_chemical_formula_weight 441.61
_chemical_melting_point 412.1(10)
_chemical_name_common
;
(1R,2R)-1,3-dihydroxy-N,N-dimethyl-1-(4-
(methylthio)phenyl)propan-2-aminium (1R,3R)-2,2-dimethyl-3-(2-
methylprop-1-enyl)-cyclopropanecarboxylate, methanol solvated
;
_chemical_name_systematic
;
(1R,2R)-1,3-dihydroxy-N,N-dimethyl-1-[4-(methylthio)phenyl]propan-
2-aminium (1R,3R)-2,2-dimethyl-3-(2-methylprop-1-enyl)-
cyclopropanecarboxylate, methanol solvated
;
_space_group_IT_number 19
_symmetry_cell_setting orthorhombic
_symmetry_space_group_name_Hall 'P 2ac 2ab'
_symmetry_space_group_name_H-M 'P 21 21 21'
_atom_sites_solution_hydrogens geom
_atom_sites_solution_primary direct
_atom_sites_solution_secondary difmap
_audit_creation_method SHELXL-97
_cell_angle_alpha 90.00
_cell_angle_beta 90.00
_cell_angle_gamma 90.00
_cell_formula_units_Z 4
_cell_length_a 7.1563(10)
_cell_length_b 13.1156(15)
_cell_length_c 27.469(3)
_cell_measurement_reflns_used 315
_cell_measurement_temperature 293(2)
_cell_measurement_theta_max 29.28
_cell_measurement_theta_min 2.71
_cell_volume 2578.2(5)
_computing_cell_refinement 'Smart V5.051, Bruker 1998'
_computing_data_collection 'Smart V5.051, Bruker 1998'
_computing_data_reduction 'Saint+ 5.02, Bruker 1998'
_computing_molecular_graphics 'Mercury 1.2.1, CCDC'
_computing_publication_material 'Mercury 1.2.1, CCDC'
_computing_structure_refinement 'SHELXL-97 (Sheldrick, 1997)'
_computing_structure_solution 'SHELXS-97 (Sheldrick, 1990)'
_diffrn_ambient_temperature 293(2)
_diffrn_measured_fraction_theta_full 0.998
_diffrn_measured_fraction_theta_max 0.998
_diffrn_measurement_device_type 'Bruker Smart 2000'
_diffrn_measurement_method 'phi and omega scans'
_diffrn_radiation_monochromator graphite
_diffrn_radiation_source 'fine-focus sealed tube'
_diffrn_radiation_type MoK\a
_diffrn_radiation_wavelength 0.71073
_diffrn_reflns_av_R_equivalents 0.0297
_diffrn_reflns_av_sigmaI/netI 0.0182
_diffrn_reflns_limit_h_max 10
_diffrn_reflns_limit_h_min -10
_diffrn_reflns_limit_k_max 18
_diffrn_reflns_limit_k_min -18
_diffrn_reflns_limit_l_max 38
_diffrn_reflns_limit_l_min -38
_diffrn_reflns_number 33557
_diffrn_reflns_theta_full 30.02
_diffrn_reflns_theta_max 30.02
_diffrn_reflns_theta_min 1.48
_exptl_absorpt_coefficient_mu 0.156
_exptl_absorpt_correction_T_max 0.9263
_exptl_absorpt_correction_T_min 0.8856
_exptl_absorpt_correction_type empirical
_exptl_crystal_colour white
_exptl_crystal_density_diffrn 1.138
_exptl_crystal_density_method 'not measured'
_exptl_crystal_description brick
_exptl_crystal_F_000 960
_exptl_crystal_size_max 0.80
_exptl_crystal_size_mid 0.50
_exptl_crystal_size_min 0.50
_refine_diff_density_max 0.412
_refine_diff_density_min -0.374
_refine_diff_density_rms 0.043
_refine_ls_abs_structure_details 'Flack H D (1983), Acta Cryst. A39, 876-881'
_refine_ls_abs_structure_Flack 0.02(8)
_refine_ls_extinction_method none
_refine_ls_goodness_of_fit_ref 1.026
_refine_ls_hydrogen_treatment mixed
_refine_ls_matrix_type full
_refine_ls_number_parameters 278
_refine_ls_number_reflns 7508
_refine_ls_number_restraints 0
_refine_ls_restrained_S_all 1.026
_refine_ls_R_factor_all 0.0560
_refine_ls_R_factor_gt 0.0470
_refine_ls_shift/su_max 0.001
_refine_ls_shift/su_mean 0.000
_refine_ls_structure_factor_coef Fsqd
_refine_ls_weighting_details 'calc w=1/[\s^2^(Fo^2^)+(0.0857P)^2^+0.3050P] where P=(Fo^2^+2Fc^2^)/3'
_refine_ls_weighting_scheme calc
_refine_ls_wR_factor_gt 0.1345
_refine_ls_wR_factor_ref 0.1434
_reflns_number_gt 6443
_reflns_number_total 7508
_reflns_threshold_expression >2sigma(I)
_cod_data_source_file b615785h.txt
_cod_data_source_block ortho
_cod_depositor_comments
;
The following automatic conversions were performed:

'_chemical_melting_point' value '138-140 C' was changed to
'412.1(10)' - it was converted from degrees Celsius(C) to Kelvins(K),
the average value was taken and precision was estimated.

Automatic conversion script
Id: cif_fix_values 1646 2011-03-28 12:23:43Z adriana 
;
_cod_original_cell_volume 2578.2(6)
_cod_database_code 7202585

loop_
_symmetry_equiv_pos_as_xyz
'x, y, z'
'-x+1/2, -y, z+1/2'
'-x, y+1/2, -z+1/2'
'x+1/2, -y+1/2, -z'

loop_
_atom_site_label
_atom_site_type_symbol
_atom_site_fract_x
_atom_site_fract_y
_atom_site_fract_z
_atom_site_U_iso_or_equiv
_atom_site_adp_type
_atom_site_occupancy
_atom_site_symmetry_multiplicity
_atom_site_calc_flag
_atom_site_refinement_flags
_atom_site_disorder_assembly
_atom_site_disorder_group
S1 S 0.52043(8) -0.16495(5) 0.94169(2) 0.06817(16) Uani 1 1 d . . .
O1 O 0.47400(19) 0.51288(10) 0.78383(4) 0.0517(3) Uani 1 1 d . . .
O2 O 0.2404(2) 0.41139(11) 0.80266(5) 0.0567(3) Uani 1 1 d . . .
O3 O -0.19054(19) -0.06294(10) 0.79228(5) 0.0492(3) Uani 1 1 d . . .
H30 H -0.2091 -0.0767 0.7636 0.074 Uiso 1 1 calc R . .
O4 O -0.0389(2) 0.28374(10) 0.83047(6) 0.0632(4) Uani 1 1 d . . .
H4 H 0.0383 0.3292 0.8266 0.095 Uiso 1 1 calc R . .
N1 N -0.26171(19) 0.14129(11) 0.77358(5) 0.0405(3) Uani 1 1 d . . .
HN1 H -0.321(3) 0.0849(18) 0.7630(8) 0.049 Uiso 1 1 d . . .
C1 C 0.3924(2) 0.45374(11) 0.81272(5) 0.0391(3) Uani 1 1 d . . .
C2 C 0.4837(3) 0.43483(12) 0.86070(5) 0.0444(3) Uani 1 1 d . . .
H2 H 0.6201 0.4413 0.8602 0.053 Uiso 1 1 calc R . .
C3 C 0.4112(3) 0.35576(13) 0.89610(6) 0.0502(4) Uani 1 1 d . . .
H3 H 0.2944 0.3226 0.8864 0.060 Uiso 1 1 calc R . .
C4 C 0.3938(4) 0.46797(14) 0.90825(6) 0.0576(5) Uani 1 1 d . . .
C5 C 0.5497(4) 0.28763(15) 0.91986(8) 0.0669(6) Uani 1 1 d . . .
H5 H 0.6742 0.3078 0.9190 0.080 Uiso 1 1 calc R . .
C6 C 0.5113(5) 0.20019(16) 0.94233(7) 0.0800(8) Uani 1 1 d . . .
C7 C 0.6741(8) 0.1368(2) 0.96269(14) 0.1243(17) Uani 1 1 d . . .
H7A H 0.6261 0.0757 0.9774 0.186 Uiso 1 1 calc R . .
H7B H 0.7400 0.1759 0.9867 0.186 Uiso 1 1 calc R . .
H7C H 0.7578 0.1191 0.9367 0.186 Uiso 1 1 calc R . .
C8 C 0.3172(7) 0.1597(2) 0.94818(12) 0.1092(13) Uani 1 1 d . . .
H8A H 0.3215 0.0954 0.9648 0.164 Uiso 1 1 calc R . .
H8B H 0.2615 0.1505 0.9167 0.164 Uiso 1 1 calc R . .
H8C H 0.2440 0.2071 0.9667 0.164 Uiso 1 1 calc R . .
C9 C 0.5236(6) 0.51182(18) 0.94619(8) 0.0898(10) Uani 1 1 d . . .
H9A H 0.4970 0.5830 0.9505 0.135 Uiso 1 1 calc R . .
H9B H 0.6507 0.5037 0.9357 0.135 Uiso 1 1 calc R . .
H9C H 0.5057 0.4767 0.9765 0.135 Uiso 1 1 calc R . .
C10 C 0.2047(5) 0.5151(2) 0.90699(10) 0.0858(8) Uani 1 1 d . . .
H10A H 0.2139 0.5859 0.9156 0.129 Uiso 1 1 calc R . .
H10B H 0.1245 0.4809 0.9297 0.129 Uiso 1 1 calc R . .
H10C H 0.1536 0.5090 0.8748 0.129 Uiso 1 1 calc R . .
C11 C -0.1138(2) 0.11025(12) 0.81054(6) 0.0395(3) Uani 1 1 d . . .
H11 H -0.1754 0.1031 0.8422 0.047 Uiso 1 1 calc R . .
C12 C -0.0380(2) 0.00518(11) 0.79598(5) 0.0382(3) Uani 1 1 d . . .
H12 H 0.0239 0.0104 0.7643 0.046 Uiso 1 1 calc R . .
C13 C 0.0387(2) 0.18959(13) 0.81580(8) 0.0498(4) Uani 1 1 d . . .
H13A H 0.1292 0.1670 0.8398 0.060 Uiso 1 1 calc R . .
H13B H 0.1029 0.1980 0.7850 0.060 Uiso 1 1 calc R . .
C14 C 0.0994(2) -0.03581(11) 0.83307(5) 0.0379(3) Uani 1 1 d . . .
C15 C 0.2877(2) -0.04560(13) 0.82253(6) 0.0442(3) Uani 1 1 d . . .
H15 H 0.3316 -0.0254 0.7922 0.053 Uiso 1 1 calc R . .
C16 C 0.4123(3) -0.08489(14) 0.85637(7) 0.0489(4) Uani 1 1 d . . .
H16 H 0.5385 -0.0902 0.8487 0.059 Uiso 1 1 calc R . .
C17 C 0.3489(3) -0.11632(13) 0.90167(6) 0.0450(3) Uani 1 1 d . . .
C18 C 0.1604(3) -0.10793(15) 0.91262(7) 0.0497(4) Uani 1 1 d . . .
H18 H 0.1165 -0.1294 0.9428 0.060 Uiso 1 1 calc R . .
C19 C 0.0362(2) -0.06750(14) 0.87858(6) 0.0472(3) Uani 1 1 d . . .
H19 H -0.0899 -0.0616 0.8863 0.057 Uiso 1 1 calc R . .
C20 C 0.4059(5) -0.1730(3) 0.99811(10) 0.1020(11) Uani 1 1 d . . .
H20A H 0.4905 -0.1994 1.0221 0.153 Uiso 1 1 calc R . .
H20B H 0.3001 -0.2176 0.9953 0.153 Uiso 1 1 calc R . .
H20C H 0.3645 -0.1064 1.0078 0.153 Uiso 1 1 calc R . .
C21 C -0.4168(3) 0.20168(17) 0.79602(10) 0.0639(5) Uani 1 1 d . . .
H21A H -0.4615 0.1671 0.8245 0.096 Uiso 1 1 calc R . .
H21B H -0.5170 0.2087 0.7730 0.096 Uiso 1 1 calc R . .
H21C H -0.3714 0.2680 0.8049 0.096 Uiso 1 1 calc R . .
C22 C -0.1886(3) 0.19196(18) 0.72934(8) 0.0608(5) Uani 1 1 d . . .
H22A H -0.0894 0.1517 0.7158 0.091 Uiso 1 1 calc R . .
H22B H -0.1419 0.2583 0.7377 0.091 Uiso 1 1 calc R . .
H22C H -0.2872 0.1987 0.7059 0.091 Uiso 1 1 calc R . .
C23 C 0.2411(5) 0.1811(2) 0.65751(13) 0.0913(9) Uani 1 1 d . . .
H23A H 0.2049 0.2493 0.6660 0.137 Uiso 1 1 calc R . .
H23B H 0.1654 0.1574 0.6310 0.137 Uiso 1 1 calc R . .
H23C H 0.3702 0.1806 0.6480 0.137 Uiso 1 1 calc R . .
O24 O 0.2169(3) 0.1186(2) 0.69674(10) 0.1174(10) Uani 1 1 d . . .
H24 H 0.2914 0.0712 0.6953 0.141 Uiso 1 1 calc R . .

loop_
_atom_site_aniso_label
_atom_site_aniso_U_11
_atom_site_aniso_U_22
_atom_site_aniso_U_33
_atom_site_aniso_U_23
_atom_site_aniso_U_13
_atom_site_aniso_U_12
S1 0.0605(3) 0.0781(3) 0.0658(3) 0.0122(2) -0.0096(2) 0.0204(3)
O1 0.0530(7) 0.0588(7) 0.0433(6) 0.0133(5) -0.0046(5) -0.0143(6)
O2 0.0548(7) 0.0656(7) 0.0498(7) 0.0149(6) -0.0120(6) -0.0229(6)
O3 0.0547(7) 0.0462(6) 0.0468(6) 0.0023(5) -0.0109(5) -0.0143(5)
O4 0.0539(7) 0.0445(6) 0.0914(10) -0.0118(7) 0.0081(7) -0.0154(6)
N1 0.0343(6) 0.0402(6) 0.0471(7) -0.0037(5) 0.0012(5) 0.0005(5)
C1 0.0460(8) 0.0345(6) 0.0369(6) 0.0033(5) -0.0024(6) -0.0024(6)
C2 0.0537(9) 0.0413(7) 0.0383(7) 0.0068(6) -0.0086(7) -0.0080(7)
C3 0.0692(11) 0.0413(7) 0.0402(7) 0.0063(6) -0.0067(8) -0.0093(8)
C4 0.0924(15) 0.0436(8) 0.0369(7) 0.0023(6) -0.0010(8) -0.0016(9)
C5 0.0998(17) 0.0487(9) 0.0521(10) 0.0108(8) -0.0219(11) -0.0048(11)
C6 0.152(3) 0.0430(9) 0.0448(9) 0.0046(7) -0.0119(14) 0.0035(13)
C7 0.209(5) 0.0661(16) 0.098(2) 0.0183(15) -0.041(3) 0.031(2)
C8 0.187(4) 0.0616(14) 0.0788(18) 0.0111(13) 0.020(2) -0.035(2)
C9 0.163(3) 0.0592(11) 0.0472(10) -0.0028(9) -0.0225(15) -0.0228(16)
C10 0.114(2) 0.0815(16) 0.0625(13) 0.0033(12) 0.0216(14) 0.0259(16)
C11 0.0371(7) 0.0419(7) 0.0396(7) 0.0004(5) 0.0007(6) -0.0060(6)
C12 0.0411(7) 0.0383(7) 0.0351(6) 0.0017(5) 0.0010(5) -0.0037(6)
C13 0.0387(7) 0.0449(8) 0.0657(10) -0.0028(7) -0.0016(7) -0.0095(6)
C14 0.0387(7) 0.0368(7) 0.0382(7) 0.0012(5) 0.0011(5) -0.0027(5)
C15 0.0427(8) 0.0469(8) 0.0429(7) 0.0024(6) 0.0073(6) -0.0003(6)
C16 0.0400(7) 0.0518(9) 0.0550(9) 0.0018(7) 0.0055(7) 0.0032(7)
C17 0.0476(8) 0.0407(7) 0.0468(8) 0.0023(6) -0.0048(7) 0.0022(6)
C18 0.0507(9) 0.0547(9) 0.0437(8) 0.0109(7) 0.0035(7) -0.0015(7)
C19 0.0383(7) 0.0594(9) 0.0438(7) 0.0088(7) 0.0052(6) -0.0033(7)
C20 0.0797(17) 0.167(3) 0.0590(13) 0.0212(18) -0.0106(12) 0.029(2)
C21 0.0408(8) 0.0647(11) 0.0861(14) -0.0258(11) 0.0029(9) 0.0087(8)
C22 0.0587(11) 0.0639(12) 0.0597(11) 0.0209(9) -0.0005(9) 0.0042(9)
C23 0.099(2) 0.0785(16) 0.096(2) 0.0251(15) 0.0222(16) 0.0225(16)
O24 0.0890(14) 0.143(2) 0.1202(18) 0.0643(16) 0.0499(13) 0.0664(15)

loop_
_atom_type_symbol
_atom_type_description
_atom_type_scat_dispersion_real
_atom_type_scat_dispersion_imag
_atom_type_scat_source
C C 0.0033 0.0016 'International Tables Vol C Tables 4.2.6.8 and 6.1.1.4'
H H 0.0000 0.0000 'International Tables Vol C Tables 4.2.6.8 and 6.1.1.4'
N N 0.0061 0.0033 'International Tables Vol C Tables 4.2.6.8 and 6.1.1.4'
O O 0.0106 0.0060 'International Tables Vol C Tables 4.2.6.8 and 6.1.1.4'
S S 0.1246 0.1234 'International Tables Vol C Tables 4.2.6.8 and 6.1.1.4'

loop_
_geom_angle_atom_site_label_1
_geom_angle_atom_site_label_2
_geom_angle_atom_site_label_3
_geom_angle
_geom_angle_site_symmetry_1
_geom_angle_site_symmetry_3
_geom_angle_publ_flag
C20 S1 C17 104.28(12) . . ?
C22 N1 C21 111.26(17) . . ?
C22 N1 C11 114.95(14) . . ?
C21 N1 C11 112.50(15) . . ?
O2 C1 O1 122.62(15) . . ?
O2 C1 C2 120.12(14) . . ?
O1 C1 C2 117.27(14) . . ?
C1 C2 C3 122.11(15) . . ?
C1 C2 C4 121.77(16) . . ?
C3 C2 C4 59.91(11) . . ?
C5 C3 C2 117.79(19) . . ?
C5 C3 C4 122.87(17) . . ?
C2 C3 C4 60.25(11) . . ?
C10 C4 C9 114.7(2) . . ?
C10 C4 C3 118.3(2) . . ?
C9 C4 C3 118.1(2) . . ?
C10 C4 C2 118.93(18) . . ?
C9 C4 C2 116.2(2) . . ?
C3 C4 C2 59.84(11) . . ?
C6 C5 C3 125.8(3) . . ?
C5 C6 C8 123.2(3) . . ?
C5 C6 C7 118.6(3) . . ?
C8 C6 C7 118.2(3) . . ?
C13 C11 N1 112.39(13) . . ?
C13 C11 C12 112.77(13) . . ?
N1 C11 C12 108.20(12) . . ?
O3 C12 C14 108.98(12) . . ?
O3 C12 C11 108.26(13) . . ?
C14 C12 C11 111.91(12) . . ?
O4 C13 C11 110.12(14) . . ?
C15 C14 C19 118.41(15) . . ?
C15 C14 C12 121.62(14) . . ?
C19 C14 C12 119.94(14) . . ?
C14 C15 C16 121.34(15) . . ?
C17 C16 C15 120.09(16) . . ?
C18 C17 C16 119.27(16) . . ?
C18 C17 S1 124.72(14) . . ?
C16 C17 S1 116.01(14) . . ?
C17 C18 C19 120.32(16) . . ?
C14 C19 C18 120.55(16) . . ?

loop_
_geom_bond_atom_site_label_1
_geom_bond_atom_site_label_2
_geom_bond_distance
_geom_bond_site_symmetry_2
_geom_bond_publ_flag
S1 C20 1.756(3) . ?
S1 C17 1.7668(18) . ?
O1 C1 1.2539(19) . ?
O2 C1 1.252(2) . ?
O3 C12 1.4141(19) . ?
O4 C13 1.413(2) . ?
N1 C22 1.481(2) . ?
N1 C21 1.496(2) . ?
N1 C11 1.522(2) . ?
C1 C2 1.492(2) . ?
C2 C3 1.513(2) . ?
C2 C4 1.519(3) . ?
C3 C5 1.485(3) . ?
C3 C4 1.514(3) . ?
C4 C10 1.489(4) . ?
C4 C9 1.510(3) . ?
C5 C6 1.331(3) . ?
C6 C8 1.496(6) . ?
C6 C7 1.537(5) . ?
C11 C13 1.515(2) . ?
C11 C12 1.534(2) . ?
C12 C14 1.514(2) . ?
C14 C15 1.384(2) . ?
C14 C19 1.393(2) . ?
C15 C16 1.387(3) . ?
C16 C17 1.387(3) . ?
C17 C18 1.387(3) . ?
C18 C19 1.395(3) . ?
C23 O24 1.365(4) . ?

loop_
_geom_hbond_atom_site_label_D
_geom_hbond_atom_site_label_H
_geom_hbond_atom_site_label_A
_geom_hbond_distance_DH
_geom_hbond_distance_HA
_geom_hbond_distance_DA
_geom_hbond_angle_DHA
_geom_hbond_site_symmetry_A
O3 H30 O2 0.82 1.84 2.6534(18) 171.8 3_546
N1 HN1 O1 0.90(2) 1.94(2) 2.7626(19) 152(2) 3_546

loop_
_geom_torsion_atom_site_label_1
_geom_torsion_atom_site_label_2
_geom_torsion_atom_site_label_3
_geom_torsion_atom_site_label_4
_geom_torsion
_geom_torsion_site_symmetry_1
_geom_torsion_site_symmetry_2
_geom_torsion_site_symmetry_3
_geom_torsion_site_symmetry_4
_geom_torsion_publ_flag
O2 C1 C2 C3 7.5(3) . . . . ?
O1 C1 C2 C3 -172.60(17) . . . . ?
O2 C1 C2 C4 -64.6(2) . . . . ?
O1 C1 C2 C4 115.31(19) . . . . ?
C1 C2 C3 C5 135.29(18) . . . . ?
C4 C2 C3 C5 -113.9(2) . . . . ?
C1 C2 C3 C4 -110.8(2) . . . . ?
C5 C3 C4 C10 -145.5(2) . . . . ?
C2 C3 C4 C10 108.8(2) . . . . ?
C5 C3 C4 C9 0.1(3) . . . . ?
C2 C3 C4 C9 -105.6(2) . . . . ?
C5 C3 C4 C2 105.7(2) . . . . ?
C1 C2 C4 C10 3.6(3) . . . . ?
C3 C2 C4 C10 -107.7(2) . . . . ?
C1 C2 C4 C9 -139.89(18) . . . . ?
C3 C2 C4 C9 108.8(2) . . . . ?
C1 C2 C4 C3 111.33(18) . . . . ?
C2 C3 C5 C6 -163.1(2) . . . . ?
C4 C3 C5 C6 126.0(2) . . . . ?
C3 C5 C6 C8 -2.1(4) . . . . ?
C3 C5 C6 C7 177.0(2) . . . . ?
C22 N1 C11 C13 39.7(2) . . . . ?
C21 N1 C11 C13 -89.05(18) . . . . ?
C22 N1 C11 C12 -85.50(17) . . . . ?
C21 N1 C11 C12 145.78(15) . . . . ?
C13 C11 C12 O3 179.74(13) . . . . ?
N1 C11 C12 O3 -55.31(15) . . . . ?
C13 C11 C12 C14 59.63(17) . . . . ?
N1 C11 C12 C14 -175.42(12) . . . . ?
N1 C11 C13 O4 58.9(2) . . . . ?
C12 C11 C13 O4 -178.43(14) . . . . ?
O3 C12 C14 C15 129.04(16) . . . . ?
C11 C12 C14 C15 -111.26(17) . . . . ?
O3 C12 C14 C19 -49.1(2) . . . . ?
C11 C12 C14 C19 70.61(18) . . . . ?
C19 C14 C15 C16 -0.7(3) . . . . ?
C12 C14 C15 C16 -178.84(15) . . . . ?
C14 C15 C16 C17 0.7(3) . . . . ?
C15 C16 C17 C18 0.0(3) . . . . ?
C15 C16 C17 S1 -179.98(14) . . . . ?
C20 S1 C17 C18 -11.3(2) . . . . ?
C20 S1 C17 C16 168.63(19) . . . . ?
C16 C17 C18 C19 -0.6(3) . . . . ?
S1 C17 C18 C19 179.39(15) . . . . ?
C15 C14 C19 C18 0.1(3) . . . . ?
C12 C14 C19 C18 178.28(16) . . . . ?
C17 C18 C19 C14 0.5(3) . . . . ?

loop_
_cod_related_entry_id
_cod_related_entry_database
_cod_related_entry_code
1 ChemSpider 21190282
